data_7006509
loop_
_publ_author_name
'Deacon, Glen B.'
'Fallon, Gary D.'
'Forsyth, Craig M.'
'Harris, Stuart C.'
'Junk, Peter C.'
'Skelton, Brian W.'
'White, Allan H.'

_publ_section_title
;
 Manipulation of reaction pathways in redox transmetallation-ligand
 exchange syntheses of lanthanoid(II)/(III) aryloxide complexes.
;
_journal_issue 6
_journal_name_full 'Dalton transactions (Cambridge, England : 2003)'
_journal_page_first 802
_journal_page_last 812
_journal_paper_doi 10.1039/b511609k
_journal_year 2006
_chemical_formula_moiety 'C47 H67 Er O6, 0.25( C6 H14)'
_chemical_formula_sum 'C47.5 H70.5 Er O6'
_chemical_formula_weight 904.94
_space_group_IT_number 169
_symmetry_cell_setting hexagonal
_symmetry_space_group_name_Hall 'P 61'
_symmetry_space_group_name_H-M 'P 61'
_audit_creation_date 05-01-28
_audit_creation_method Xtal3.6
_cell_angle_alpha 90.00000
_cell_angle_beta 90.00000
_cell_angle_gamma 120.0000
_cell_formula_units_Z 6
_cell_length_a 28.49(3)
_cell_length_b 28.49(3)
_cell_length_c 10.210(10)
_cell_measurement_reflns_used 12
_cell_measurement_temperature 300(2)
_cell_measurement_theta_max 16.4
_cell_measurement_theta_min 12.3
_cell_volume 7177(13)
_computing_cell_refinement 'Enraf Nonius software'
_computing_data_collection 'Enraf Nonius software'
_computing_data_reduction xtal
_computing_molecular_graphics xtal
_computing_publication_material 'xtal BONDLA CIFIO'
_computing_structure_refinement xtal
_computing_structure_solution xtal
_diffrn_ambient_temperature 300(2)
_diffrn_measured_fraction_theta_full 1.0
_diffrn_measured_fraction_theta_max 1.0
_diffrn_measurement_device_type
;
CAD4 diffractometer
;
_diffrn_measurement_method '2\q-\w scans'
_diffrn_radiation_detector 'scintillation counter'
_diffrn_radiation_monochromator graphite
_diffrn_radiation_source 'sealed tube'
_diffrn_radiation_type 'Mo K\a'
_diffrn_radiation_wavelength .71073
_diffrn_reflns_av_R_equivalents .131
_diffrn_reflns_av_sigmaI/netI .097
_diffrn_reflns_limit_h_max 30
_diffrn_reflns_limit_h_min -26
_diffrn_reflns_limit_k_max 0
_diffrn_reflns_limit_k_min -30
_diffrn_reflns_limit_l_max 3
_diffrn_reflns_limit_l_min -12
_diffrn_reflns_number 12834
_diffrn_reflns_theta_full 25
_diffrn_reflns_theta_max 25
_diffrn_reflns_theta_min 1.43
_diffrn_standards_decay_% 0
_diffrn_standards_interval_time 60
_diffrn_standards_number 8
_exptl_absorpt_coefficient_mu 1.796
_exptl_absorpt_correction_T_max .87
_exptl_absorpt_correction_T_min .68
_exptl_absorpt_correction_type gaussian
_exptl_absorpt_process_details
;
XTAL absorb
;
_exptl_crystal_density_diffrn 1.256
_exptl_crystal_description plate
_exptl_crystal_F_000 2829
_exptl_crystal_size_max .25
_exptl_crystal_size_mid .2
_exptl_crystal_size_min .08
_refine_diff_density_max .742
_refine_diff_density_min -.69
_refine_ls_extinction_method none
_refine_ls_goodness_of_fit_all 1.076
_refine_ls_goodness_of_fit_ref 1.074
_refine_ls_hydrogen_treatment noref
_refine_ls_matrix_type atomblock
_refine_ls_number_constraints 0
_refine_ls_number_parameters 497
_refine_ls_number_reflns 2266
_refine_ls_number_restraints 9
_refine_ls_R_factor_all .080
_refine_ls_R_factor_gt .048
_refine_ls_shift/su_max .105
_refine_ls_shift/su_mean .005
_refine_ls_structure_factor_coef F
_refine_ls_weighting_scheme sigma
_refine_ls_wR_factor_all .052
_refine_ls_wR_factor_ref .041
_reflns_d_resolution_high .843
_reflns_d_resolution_low 14.245
_reflns_limit_h_max 26
_reflns_limit_h_min 0
_reflns_limit_k_max 26
_reflns_limit_k_min 0
_reflns_limit_l_max 12
_reflns_limit_l_min 0
_reflns_number_gt 2266
_reflns_number_observed 3347
_reflns_number_total 3347
_reflns_threshold_expression 'I > 3.00 sig(I )'
_cod_data_source_file b511609k.txt
_cod_data_source_block 244sch
_cod_depositor_comments
;
The following automatic conversions were performed:
'_refine_ls_matrix_type' value 'atom_block' changed to 'atomblock'
according to '/home/saulius/struct/CIF-dictionaries/cif_core.dic'
dictionary named 'cif_core.dic' version 2.4.1 from 2010-06-29.

Automatic conversion script
Id: cif_fix_enum 1527 2010-12-29 10:47:43Z saulius 
;
_cod_original_sg_symbol_Hall p_61
_cod_original_sg_symbol_H-M P_61
_cod_original_formula_sum 'C47.5 H70.5 Er1 O6'
_cod_database_code 7006509

loop_
_symmetry_equiv_pos_as_xyz
+x,+y,+z
-x,-y,1/2+z
-y,+x-y,1/3+z
+y,-x+y,5/6+z
-x+y,-x,2/3+z
+x-y,+x,1/6+z

loop_
_atom_site_label
_atom_site_fract_x
_atom_site_fract_y
_atom_site_fract_z
_atom_site_U_iso_or_equiv
_atom_site_adp_type
_atom_site_calc_flag
_atom_site_calc_attached_atom
_atom_site_occupancy
_atom_site_disorder_assembly
_atom_site_disorder_group
Er .27161(3) .41507(3) .00000 .0565(3) Uani ? ? 1.00000 ? ?
O11 .3421(3) .4539(3) .1270(8) .051(5) Uani ? ? 1.00000 ? ?
C11 .3841(5) .4789(5) .2098(15) .063(9) Uani ? ? 1.00000 ? ?
C12 .4267(5) .5326(5) .1822(16) .063(8) Uani ? ? 1.00000 ? ?
C121 .4280(5) .5634(5) .0580(15) .064(9) Uani ? ? 1.00000 ? ?
C122 .4282(7) .5332(7) -.0626(14) .080(10) Uani ? ? 1.00000 ? ?
C123 .3794(6) .5738(5) .0536(14) .065(9) Uani ? ? 1.00000 ? ?
C124 .4783(7) .6202(6) .0585(16) .087(11) Uani ? ? 1.00000 ? ?
C13 .4668(5) .5585(5) .2777(14) .061(9) Uani ? ? 1.00000 ? ?
C14 .4682(5) .5335(6) .3935(14) .064(9) Uani ? ? 1.00000 ? ?
O14 .5095(4) .5647(5) .4739(11) .095(7) Uani ? ? 1.00000 ? ?
C141 .5040(7) .5476(8) .6049(15) .101(12) Uani ? ? 1.00000 ? ?
C15 .4284(6) .4804(6) .4125(14) .068(9) Uani ? ? 1.00000 ? ?
C16 .3859(5) .4525(5) .3253(14) .044(7) Uani ? ? 1.00000 ? ?
C161 .3435(6) .3933(6) .3565(16) .079(10) Uani ? ? 1.00000 ? ?
C162 .2872(6) .3873(8) .3721(16) .099(11) Uani ? ? 1.00000 ? ?
C163 .3444(7) .3557(6) .2566(15) .079(10) Uani ? ? 1.00000 ? ?
C164 .3544(8) .3751(6) .4882(18) .108(12) Uani ? ? 1.00000 ? ?
O21 .1943(4) .3464(4) -.0224(9) .064(6) Uani ? ? 1.00000 ? ?
C21 .1449(6) .3038(6) -.0473(15) .075(10) Uani ? ? 1.00000 ? ?
C22 .1190(6) .2616(6) .0455(17) .076(10) Uani ? ? 1.00000 ? ?
C221 .1404(7) .2625(7) .1883(17) .088(11) Uani ? ? 1.00000 ? ?
C222 .1954(7) .2633(8) .170(2) .117(13) Uani ? ? 1.00000 ? ?
C223 .1025(10) .2136(10) .269(2) .20(2) Uani ? ? 1.00000 ? ?
C224 .1478(7) .3129(8) .2564(17) .114(13) Uani ? ? 1.00000 ? ?
C23 .0674(6) .2174(6) .012(2) .098(11) Uani ? ? 1.00000 ? ?
C24 .0446(6) .2135(8) -.1074(18) .100(11) Uani ? ? 1.00000 ? ?
O24 -.0061(5) .1719(5) -.1469(17) .165(10) Uani ? ? 1.00000 ? ?
C241 -.0376(11) .1342(10) -.083(3) .27(3) Uani ? ? 1.00000 ? ?
C25 .0717(6) .2558(7) -.2010(16) .093(12) Uani ? ? 1.00000 ? ?
C26 .1218(5) .3013(6) -.178(2) .083(10) Uani ? ? 1.00000 ? ?
C261 .1475(6) .3443(7) -.2794(14) .078(10) Uani ? ? 1.00000 ? ?
C262 .2001(6) .3508(7) -.3315(17) .088(10) Uani ? ? 1.00000 ? ?
C263 .1111(7) .3306(10) -.4023(17) .135(15) Uani ? ? 1.00000 ? ?
C264 .1523(7) .3963(7) -.2247(16) .096(12) Uani ? ? 1.00000 ? ?
C01 .2916(6) .4745(6) -.172(2) .086(10) Uani ? ? 1.00000 ? ?
C02 .3049(6) .5077(6) -.2540(14) .068(9) Uani ? ? 1.00000 ? ?
C021 .3210(5) .5463(6) -.3641(13) .056(8) Uani ? ? 1.00000 ? ?
C022 .2966(6) .5776(6) -.3746(13) .072(10) Uani ? ? 1.00000 ? ?
C023 .3125(7) .6148(6) -.4714(19) .089(11) Uani ? ? 1.00000 ? ?
C024 .3528(7) .6231(8) -.5511(17) .105(13) Uani ? ? 1.00000 ? ?
C025 .3762(9) .5889(9) -.5472(15) .117(15) Uani ? ? 1.00000 ? ?
C026 .3602(7) .5530(8) -.4467(14) .085(11) Uani ? ? 1.00000 ? ?
O101 .3080(4) .3657(4) -.0865(10) .073(6) Uani ? ? 1.00000 ? ?
C102 .3649(6) .3898(6) -.1135(14) .076(10) Uani ? ? 1.00000 ? ?
C103 .3718(7) .3402(7) -.134(2) .114(13) Uani ? ? 1.00000 ? ?
C104 .3192(8) .2937(7) -.117(2) .129(15) Uani ? ? 1.00000 ? ?
C105 .2822(7) .3124(6) -.1343(18) .100(12) Uani ? ? 1.00000 ? ?
O201 .2331(3) .4552(4) .1355(10) .074(6) Uani ? ? 1.00000 ? ?
C202 .2568(8) .4928(8) .2433(17) .121(13) Uani ? ? 1.00000 ? ?
C203 .2186(8) .4940(12) .322(2) .189(19) Uani ? ? 1.00000 ? ?
C204 .1672(9) .4645(11) .250(2) .17(2) Uani ? ? 1.00000 ? ?
C205 .1814(8) .4519(8) .1141(16) .110(14) Uani ? ? 1.00000 ? ?
H122a .46194 .53008 -.06510 .10000 Uiso ? ? 1.00000 ? ?
H122b .39912 .49811 -.07127 .10000 Uiso ? ? 1.00000 ? ?
H122c .43145 .55150 -.14831 .10000 Uiso ? ? 1.00000 ? ?
H123a .34654 .54146 .05651 .13200 Uiso ? ? 1.00000 ? ?
H123b .38228 .59681 .12500 .13200 Uiso ? ? 1.00000 ? ?
H123c .38089 .59311 -.02650 .13200 Uiso ? ? 1.00000 ? ?
H124a .47751 .64213 .12908 .12500 Uiso ? ? 1.00000 ? ?
H124b .51117 .61955 .06295 .12500 Uiso ? ? 1.00000 ? ?
H124c .48047 .64053 -.02235 .12500 Uiso ? ? 1.00000 ? ?
H13 .49622 .59683 .25861 .07500 Uiso ? ? 1.00000 ? ?
H141a .47138 .54401 .64314 .13000 Uiso ? ? 1.00000 ? ?
H141b .50065 .51220 .60731 .13000 Uiso ? ? 1.00000 ? ?
H141c .53235 .56901 .66725 .13000 Uiso ? ? 1.00000 ? ?
H15 .43018 .46112 .48796 .07700 Uiso ? ? 1.00000 ? ?
H162a .28737 .41117 .44232 .13600 Uiso ? ? 1.00000 ? ?
H162b .27653 .39790 .29426 .13600 Uiso ? ? 1.00000 ? ?
H162c .25963 .35139 .39516 .13600 Uiso ? ? 1.00000 ? ?
H163a .33717 .36583 .16945 .12000 Uiso ? ? 1.00000 ? ?
H163b .38028 .35981 .24895 .12000 Uiso ? ? 1.00000 ? ?
H163c .31888 .31966 .27265 .12000 Uiso ? ? 1.00000 ? ?
H164a .38776 .37688 .48773 .15000 Uiso ? ? 1.00000 ? ?
H164b .35264 .39719 .55644 .15000 Uiso ? ? 1.00000 ? ?
H164c .32676 .33767 .51098 .15000 Uiso ? ? 1.00000 ? ?
H222a .21057 .26389 .25306 .15700 Uiso ? ? 1.00000 ? ?
H222b .21991 .29465 .12162 .15700 Uiso ? ? 1.00000 ? ?
H222c .18900 .23082 .12185 .15700 Uiso ? ? 1.00000 ? ?
H224a .16112 .31429 .34548 .15700 Uiso ? ? 1.00000 ? ?
H224b .11409 .31208 .25976 .15700 Uiso ? ? 1.00000 ? ?
H224c .17333 .34407 .20924 .15700 Uiso ? ? 1.00000 ? ?
H223a .11798 .21657 .35596 .22500 Uiso ? ? 1.00000 ? ?
H223b .09767 .18078 .22561 .22500 Uiso ? ? 1.00000 ? ?
H223c .06845 .21185 .27630 .22500 Uiso ? ? 1.00000 ? ?
H23 .04624 .18814 .07276 .10500 Uiso ? ? 1.00000 ? ?
H241a -.06971 .11300 -.13221 .36000 Uiso ? ? 1.00000 ? ?
H241b -.04622 .14687 -.00549 .36000 Uiso ? ? 1.00000 ? ?
H241c -.02204 .11260 -.05978 .36000 Uiso ? ? 1.00000 ? ?
H25 .05115 .25101 -.28177 .10500 Uiso ? ? 1.00000 ? ?
H262a .22592 .35678 -.26240 .14000 Uiso ? ? 1.00000 ? ?
H262b .19371 .31715 -.37517 .14000 Uiso ? ? 1.00000 ? ?
H262c .21858 .37893 -.39445 .14000 Uiso ? ? 1.00000 ? ?
H263a .10871 .29880 -.44904 .19300 Uiso ? ? 1.00000 ? ?
H263b .07629 .32457 -.39228 .19300 Uiso ? ? 1.00000 ? ?
H263c .12837 .35947 -.47288 .19300 Uiso ? ? 1.00000 ? ?
H264a .11743 .39333 -.20323 .12600 Uiso ? ? 1.00000 ? ?
H264b .17376 .40866 -.14598 .12600 Uiso ? ? 1.00000 ? ?
H264c .16925 .42767 -.28463 .12600 Uiso ? ? 1.00000 ? ?
H022 .26810 .57230 -.31293 .09200 Uiso ? ? 1.00000 ? ?
H023 .29453 .63555 -.48204 .11300 Uiso ? ? 1.00000 ? ?
H024 .36902 .65401 -.61474 .13900 Uiso ? ? 1.00000 ? ?
H025 .40216 .59165 -.61588 .12800 Uiso ? ? 1.00000 ? ?
H026 .37742 .53117 -.43908 .10400 Uiso ? ? 1.00000 ? ?
H102a .37560 .41355 -.19037 .09000 Uiso ? ? 1.00000 ? ?
H102b .38689 .41169 -.04237 .09000 Uiso ? ? 1.00000 ? ?
H103a .39625 .34003 -.07092 .11600 Uiso ? ? 1.00000 ? ?
H103b .38501 .34063 -.21941 .11600 Uiso ? ? 1.00000 ? ?
H104a .31303 .26515 -.17826 .13200 Uiso ? ? 1.00000 ? ?
H104b .31764 .27883 -.03009 .13200 Uiso ? ? 1.00000 ? ?
H105a .27192 .30866 -.22069 .09600 Uiso ? ? 1.00000 ? ?
H105b .25063 .28930 -.07981 .09600 Uiso ? ? 1.00000 ? ?
H202a .28062 .48548 .29353 .14000 Uiso ? ? 1.00000 ? ?
H202b .27894 .52979 .20865 .14000 Uiso ? ? 1.00000 ? ?
H203a .21314 .47286 .40468 .20600 Uiso ? ? 1.00000 ? ?
H203b .22417 .52808 .34869 .20600 Uiso ? ? 1.00000 ? ?
H204a .14194 .43296 .29245 .20500 Uiso ? ? 1.00000 ? ?
H204b .15315 .48816 .23584 .20500 Uiso ? ? 1.00000 ? ?
H205a .15494 .41668 .08575 .13900 Uiso ? ? 1.00000 ? ?
H205b .18446 .47790 .05129 .13900 Uiso ? ? 1.00000 ? ?
C1 .000(10) .058(6) .218(6) .35(5) Uiso ? ? .25000 ? ?
C2 .009(2) .0109(11) .201(2) .35(5) Uiso ? ? .25000 ? ?
C3 .0244(12) -.0022(7) .330(3) .35(5) Uiso ? ? .25000 ? ?
C4 .0625(6) .0497(10) .399(3) .35(5) Uiso ? ? .25000 ? ?
C5 .0304(12) .0732(7) .458(6) .35(5) Uiso ? ? .25000 ? ?
C6 -.023(4) .0279(17) .51(2) .35(5) Uiso ? ? .25000 ? ?
H1a -.02396 .04961 .28784 .60000 Uiso ? ? .25000 ? ?
H1b .03707 .08625 .25557 .60000 Uiso ? ? .25000 ? ?
H1c -.00559 .06614 .14386 .60000 Uiso ? ? .25000 ? ?
H2a -.02442 -.02156 .17794 .52000 Uiso ? ? .25000 ? ?
H2b .03661 .01508 .14567 .52000 Uiso ? ? .25000 ? ?
H3a .04232 -.02346 .31545 .52000 Uiso ? ? .25000 ? ?
H3b -.00802 -.02320 .38390 .52000 Uiso ? ? .25000 ? ?
H4a .08857 .07538 .33571 .52000 Uiso ? ? .25000 ? ?
H4b .08187 .04243 .46775 .52000 Uiso ? ? .25000 ? ?
H5a .02423 .09451 .39239 .52000 Uiso ? ? .25000 ? ?
H5b .05049 .09659 .53217 .52000 Uiso ? ? .25000 ? ?
H6a -.04468 -.00034 .44693 .60000 Uiso ? ? .25000 ? ?
H6b -.01804 .00814 .58389 .60000 Uiso ? ? .25000 ? ?
H6c -.04559 .04119 .54379 .60000 Uiso ? ? .25000 ? ?

loop_
_atom_site_aniso_label
_atom_site_aniso_U_11
_atom_site_aniso_U_22
_atom_site_aniso_U_33
_atom_site_aniso_U_12
_atom_site_aniso_U_13
_atom_site_aniso_U_23
Er .0499(4) .0551(5) .0669(4) .0281(4) -.0024(5) -.0017(5)
O11 .049(6) .048(5) .060(7) .026(5) .001(5) .005(5)
C11 .047(8) .056(9) .099(14) .036(8) -.012(10) -.016(10)
C12 .056(9) .048(8) .082(11) .025(7) .025(11) -.014(11)
C121 .046(9) .040(8) .087(13) .008(7) -.012(9) -.003(9)
C122 .090(12) .099(13) .053(11) .048(11) .001(11) -.008(11)
C123 .082(11) .045(9) .078(12) .039(8) -.007(11) .012(9)
C124 .102(14) .068(11) .093(14) .043(10) -.018(12) .014(11)
C13 .045(9) .068(10) .079(12) .036(8) -.008(9) -.021(10)
C14 .046(8) .080(11) .074(12) .036(8) -.018(9) .004(10)
O14 .083(8) .098(8) .087(9) .032(7) -.022(8) -.001(8)
C141 .068(11) .114(15) .104(16) .033(11) -.042(12) .002(13)
C15 .063(10) .088(12) .062(11) .044(9) .007(10) .035(10)
C16 .041(7) .045(7) .056(9) .029(6) -.008(9) -.006(9)
C161 .080(11) .078(11) .079(13) .039(9) -.008(12) -.006(12)
C162 .048(10) .112(14) .079(13) -.004(10) .037(11) -.008(12)
C163 .086(12) .070(11) .080(12) .037(9) .003(11) .020(11)
C164 .136(17) .073(12) .075(12) .021(11) -.019(15) .025(13)
O21 .057(6) .075(7) .055(7) .029(5) .004(6) -.015(6)
C21 .050(9) .079(11) .108(16) .041(9) -.003(10) -.009(11)
C22 .058(10) .059(10) .107(16) .025(8) .005(11) .019(11)
C221 .095(13) .107(14) .060(12) .048(11) -.027(12) -.029(12)
C222 .096(13) .113(15) .138(16) .049(12) -.029(17) .025(17)
C223 .13(2) .16(2) .21(3) -.003(17) -.01(2) .08(2)
C224 .063(12) .16(2) .089(14) .030(12) .014(12) -.003(15)
C23 .080(12) .070(11) .129(16) .027(10) .019(14) -.020(15)
C24 .067(11) .108(14) .112(16) .033(11) -.034(12) -.012(14)
O24 .072(8) .123(11) .202(15) -.025(8) -.014(12) -.026(13)
C241 .13(2) .14(2) .46(6) .009(19) .04(3) .01(3)
C25 .074(11) .148(17) .082(14) .074(12) -.005(11) -.035(14)
C26 .035(8) .103(12) .121(15) .041(9) -.036(12) -.039(14)
C261 .058(10) .124(15) .044(10) .041(11) .003(9) .008(11)
C262 .070(10) .122(14) .066(11) .044(11) .009(13) .002(14)
C263 .081(13) .22(3) .099(15) .072(16) -.034(13) -.001(18)
C264 .099(14) .097(14) .099(15) .055(12) -.002(13) -.017(13)
C01 .074(11) .053(9) .118(14) .023(8) -.012(14) .015(13)
C02 .064(10) .056(10) .088(12) .033(8) -.024(10) -.012(10)
C021 .050(9) .079(11) .041(10) .033(8) -.001(8) .002(9)
C022 .094(12) .084(12) .055(11) .057(10) .031(10) .020(10)
C023 .089(12) .087(12) .097(14) .048(10) .027(13) .014(13)
C024 .101(14) .106(15) .103(16) .049(13) -.006(13) .014(13)
C025 .143(18) .19(2) .066(14) .116(17) .037(13) .006(15)
C026 .109(13) .141(16) .048(11) .094(13) .000(11) .013(12)
O101 .051(6) .061(6) .101(8) .025(5) -.005(6) -.019(7)
C102 .067(11) .079(11) .079(13) .035(10) .014(10) .007(11)
C103 .084(12) .101(14) .17(2) .056(11) .002(16) -.055(16)
C104 .135(17) .059(11) .19(2) .045(12) -.013(18) -.038(15)
C105 .098(13) .071(11) .136(18) .045(11) .026(15) -.024(14)
O201 .053(6) .091(8) .086(9) .043(6) -.009(6) -.018(7)
C202 .085(14) .145(18) .112(16) .041(14) -.028(13) -.064(16)
C203 .075(13) .31(3) .135(19) .061(19) -.044(17) -.12(2)
C204 .124(18) .26(3) .16(2) .11(2) .001(18) -.09(2)
C205 .120(16) .16(2) .099(15) .105(16) -.016(14) -.035(15)

loop_
_atom_type_symbol
_atom_type_description
_atom_type_oxidation_number
_atom_type_number_in_cell
_atom_type_scat_dispersion_real
_atom_type_scat_dispersion_imag
_atom_type_scat_source
C ? 0 285 .002014 .002014 'IT Vol C. Table 6.1.1.4 Table 6.1.1.5'
O ? 0 36 .007996 .005981 'IT Vol C. Table 6.1.1.4 Table 6.1.1.5'
H ? 0 423 0 0 'IT Vol C. Table 6.1.1.4 Table 6.1.1.5'
Er ? 0 6 -.723022 4.958 'IT Vol C. Table 6.1.1.4 Table 6.1.1.5'

loop_
_geom_angle_atom_site_label_1
_geom_angle_atom_site_label_2
_geom_angle_atom_site_label_3
_geom_angle_site_symmetry_1
_geom_angle_site_symmetry_2
_geom_angle_site_symmetry_3
_geom_angle
_geom_angle_publ_flag
O11 Er O21 . . . 144.1(3) ?
O11 Er C01 . . . 104.8(4) ?
O11 Er O101 . . . 87.5(4) ?
O11 Er O201 . . . 86.5(4) ?
O21 Er C01 . . . 111.1(5) ?
O21 Er O101 . . . 88.4(4) ?
O21 Er O201 . . . 89.4(4) ?
C01 Er O101 . . . 97.7(6) ?
C01 Er O201 . . . 95.5(6) ?
O101 Er O201 . . . 166.5(4) ?
Er O11 C11 . . . 176.7(10) ?
O11 C11 C12 . . . 119.9(14) ?
O11 C11 C16 . . . 120.2(10) ?
C12 C11 C16 . . . 119.8(12) ?
C11 C12 C121 . . . 122.8(12) ?
C11 C12 C13 . . . 117.4(14) ?
C121 C12 C13 . . . 119.7(10) ?
C12 C121 C122 . . . 110.8(14) ?
C12 C121 C123 . . . 111.3(12) ?
C12 C121 C124 . . . 110.1(12) ?
C122 C121 C123 . . . 110.1(13) ?
C122 C121 C124 . . . 109.8(12) ?
C123 C121 C124 . . . 104.5(14) ?
C121 C122 H122a . . . 110.3 ?
C121 C122 H122b . . . 116.0 ?
C121 C122 H122c . . . 116.3 ?
H122a C122 H122b . . . 106 ?
H122a C122 H122c . . . 100.3 ?
H122b C122 H122c . . . 106.2 ?
C121 C123 H123a . . . 111.4 ?
C121 C123 H123b . . . 109.3 ?
C121 C123 H123c . . . 109.9 ?
H123a C123 H123b . . . 110.7 ?
H123a C123 H123c . . . 108.9 ?
H123b C123 H123c . . . 106.6 ?
C121 C124 H124a . . . 112.1 ?
C121 C124 H124b . . . 113.0 ?
C121 C124 H124c . . . 111.4 ?
H124a C124 H124b . . . 108.7 ?
H124a C124 H124c . . . 105.1 ?
H124b C124 H124c . . . 106.1 ?
C12 C13 C14 . . . 123.3(11) ?
C12 C13 H13 . . . 116.9 ?
C14 C13 H13 . . . 119.8 ?
C13 C14 O14 . . . 115.0(11) ?
C13 C14 C15 . . . 117.5(12) ?
O14 C14 C15 . . . 127.5(14) ?
C14 O14 C141 . . . 116.4(10) ?
O14 C141 H141a . . . 110.9 ?
O14 C141 H141b . . . 108.9 ?
O14 C141 H141c . . . 119.6 ?
H141a C141 H141b . . . 107.0 ?
H141a C141 H141c . . . 104.8 ?
H141b C141 H141c . . . 105 ?
C14 C15 C16 . . . 122.8(15) ?
C14 C15 H15 . . . 119.3 ?
C16 C15 H15 . . . 117.9 ?
C11 C16 C15 . . . 119.0(10) ?
C11 C16 C161 . . . 122.6(11) ?
C15 C16 C161 . . . 118.4(13) ?
C16 C161 C162 . . . 110.3(16) ?
C16 C161 C163 . . . 111.1(13) ?
C16 C161 C164 . . . 111.9(12) ?
C162 C161 C163 . . . 112.6(13) ?
C162 C161 C164 . . . 104.5(14) ?
C163 C161 C164 . . . 106.2(17) ?
C161 C162 H162a . . . 110.8 ?
C161 C162 H162b . . . 111.1 ?
C161 C162 H162c . . . 114 ?
H162a C162 H162b . . . 106 ?
H162a C162 H162c . . . 106.0 ?
H162b C162 H162c . . . 108.8 ?
C161 C163 H163a . . . 109.1 ?
C161 C163 H163b . . . 111.3 ?
C161 C163 H163c . . . 112.9 ?
H163a C163 H163b . . . 104.5 ?
H163a C163 H163c . . . 108.7 ?
H163b C163 H163c . . . 110 ?
C161 C164 H164a . . . 110.8 ?
C161 C164 H164b . . . 109 ?
C161 C164 H164c . . . 112.7 ?
H164a C164 H164b . . . 111.0 ?
H164a C164 H164c . . . 108 ?
H164b C164 H164c . . . 105.2 ?
Er O21 C21 . . . 175.2(10) ?
O21 C21 C22 . . . 120.5(14) ?
O21 C21 C26 . . . 117.1(12) ?
C22 C21 C26 . . . 122.3(11) ?
C21 C22 C221 . . . 124.9(11) ?
C21 C22 C23 . . . 117.5(16) ?
C221 C22 C23 . . . 117.3(14) ?
C22 C221 C222 . . . 105.3(15) ?
C22 C221 C223 . . . 113.3(13) ?
C22 C221 C224 . . . 108.2(17) ?
C222 C221 C223 . . . 109(2) ?
C222 C221 C224 . . . 112.2(13) ?
C223 C221 C224 . . . 108.9(17) ?
C221 C222 H222a . . . 109 ?
C221 C222 H222b . . . 109 ?
C221 C222 H222c . . . 109.5 ?
H222a C222 H222b . . . 109.5 ?
H222a C222 H222c . . . 109 ?
H222b C222 H222c . . . 109 ?
C221 C223 H223a . . . 109.5 ?
C221 C223 H223b . . . 109 ?
C221 C223 H223c . . . 109 ?
H223a C223 H223b . . . 109 ?
H223a C223 H223c . . . 109 ?
H223b C223 H223c . . . 109 ?
C221 C224 H224a . . . 109 ?
C221 C224 H224b . . . 109.5 ?
C221 C224 H224c . . . 109.5 ?
H224a C224 H224b . . . 109.5 ?
H224a C224 H224c . . . 109.5 ?
H224b C224 H224c . . . 109 ?
C22 C23 C24 . . . 122.0(16) ?
C22 C23 H23 . . . 122 ?
C24 C23 H23 . . . 115.9 ?
C23 C24 O24 . . . 125.4(15) ?
C23 C24 C25 . . . 119.8(13) ?
O24 C24 C25 . . . 114.7(16) ?
C24 O24 C241 . . . 127(2) ?
O24 C241 H241a . . . 109 ?
O24 C241 H241b . . . 109 ?
O24 C241 H241c . . . 109 ?
H241a C241 H241b . . . 109 ?
H241a C241 H241c . . . 109 ?
H241b C241 H241c . . . 109 ?
C24 C25 C26 . . . 122.9(16) ?
C24 C25 H25 . . . 114.4 ?
C26 C25 H25 . . . 122.5 ?
C21 C26 C25 . . . 115.3(14) ?
C21 C26 C261 . . . 124.6(11) ?
C25 C26 C261 . . . 120.1(16) ?
C26 C261 C262 . . . 113.3(18) ?
C26 C261 C263 . . . 111.5(12) ?
C26 C261 C264 . . . 108.3(14) ?
C262 C261 C263 . . . 104.1(14) ?
C262 C261 C264 . . . 114.0(13) ?
C263 C261 C264 . . . 105.4(19) ?
C261 C262 H262a . . . 112.7 ?
C261 C262 H262b . . . 110.5 ?
C261 C262 H262c . . . 116 ?
H262a C262 H262b . . . 104 ?
H262a C262 H262c . . . 106.8 ?
H262b C262 H262c . . . 105.4 ?
C261 C263 H263a . . . 111 ?
C261 C263 H263b . . . 118.6 ?
C261 C263 H263c . . . 112.3 ?
H263a C263 H263b . . . 107.7 ?
H263a C263 H263c . . . 100.5 ?
H263b C263 H263c . . . 106 ?
C261 C264 H264a . . . 113.8 ?
C261 C264 H264b . . . 113 ?
C261 C264 H264c . . . 114.7 ?
H264a C264 H264b . . . 106.0 ?
H264a C264 H264c . . . 104 ?
H264b C264 H264c . . . 104.7 ?
Er C01 C02 . . . 174.8(13) ?
C01 C02 C021 . . . 175.6(17) ?
C02 C021 C022 . . . 118.0(14) ?
C02 C021 C026 . . . 121.0(18) ?
C022 C021 C026 . . . 120.9(15) ?
C021 C022 C023 . . . 118.9(16) ?
C021 C022 H022 . . . 119.9 ?
C023 C022 H022 . . . 121 ?
C022 C023 C024 . . . 121(2) ?
C022 C023 H023 . . . 119.6 ?
C024 C023 H023 . . . 119.8 ?
C023 C024 C025 . . . 121.1(17) ?
C023 C024 H024 . . . 122 ?
C025 C024 H024 . . . 116.6 ?
C024 C025 C026 . . . 116(2) ?
C024 C025 H025 . . . 120.7 ?
C026 C025 H025 . . . 123 ?
C021 C026 C025 . . . 122(2) ?
C021 C026 H026 . . . 120.9 ?
C025 C026 H026 . . . 117 ?
Er O101 C102 . . . 121.8(9) ?
Er O101 C105 . . . 130.0(10) ?
C102 O101 C105 . . . 107.9(14) ?
O101 C102 C103 . . . 102.6(11) ?
O101 C102 H102a . . . 111.8 ?
O101 C102 H102b . . . 112.3 ?
C103 C102 H102a . . . 112.9 ?
C103 C102 H102b . . . 111.1 ?
H102a C102 H102b . . . 106.4 ?
C102 C103 C104 . . . 106.3(18) ?
C102 C103 H103a . . . 110.3 ?
C102 C103 H103b . . . 110.2 ?
C104 C103 H103a . . . 110.3 ?
C104 C103 H103b . . . 110.3 ?
H103a C103 H103b . . . 109 ?
C103 C104 C105 . . . 105.7(17) ?
C103 C104 H104a . . . 112 ?
C103 C104 H104b . . . 108.0 ?
C105 C104 H104a . . . 112.4 ?
C105 C104 H104b . . . 113 ?
H104a C104 H104b . . . 106 ?
O101 C105 C104 . . . 106.2(14) ?
O101 C105 H105a . . . 115.0 ?
O101 C105 H105b . . . 109.7 ?
C104 C105 H105a . . . 109 ?
C104 C105 H105b . . . 106.6 ?
H105a C105 H105b . . . 109.6 ?
Er O201 C202 . . . 130.0(11) ?
Er O201 C205 . . . 125.4(9) ?
C202 O201 C205 . . . 104.2(15) ?
O201 C202 C203 . . . 112.7(15) ?
O201 C202 H202a . . . 111 ?
O201 C202 H202b . . . 109.4 ?
C203 C202 H202a . . . 110.6 ?
C203 C202 H202b . . . 106 ?
H202a C202 H202b . . . 106.3 ?
C202 C203 C204 . . . 106(2) ?
C202 C203 H203a . . . 111 ?
C202 C203 H203b . . . 118 ?
C204 C203 H203a . . . 105.5 ?
C204 C203 H203b . . . 110 ?
H203a C203 H203b . . . 106 ?
C203 C204 C205 . . . 106(2) ?
C203 C204 H204a . . . 113 ?
C203 C204 H204b . . . 109 ?
C205 C204 H204a . . . 111 ?
C205 C204 H204b . . . 106 ?
H204a C204 H204b . . . 111 ?
O201 C205 C204 . . . 103.1(15) ?
O201 C205 H205a . . . 111 ?
O201 C205 H205b . . . 111.0 ?
C204 C205 H205a . . . 111.0 ?
C204 C205 H205b . . . 111 ?
H205a C205 H205b . . . 109.5 ?
C2 C1 H1a . . . 106 ?
C2 C1 H1b . . . 101 ?
C2 C1 H1c . . . 106 ?
H1a C1 H1b . . . 105 ?
H1a C1 H1c . . . 123 ?
H1b C1 H1c . . . 113 ?
C1 C2 C3 . . . 109(4) ?
C1 C2 H2a . . . 112 ?
C1 C2 H2b . . . 118 ?
C3 C2 H2a . . . 104 ?
C3 C2 H2b . . . 103 ?
H2a C2 H2b . . . 110 ?
C2 C3 H3a . . . 110 ?
C2 C3 H3b . . . 110 ?
C4 C3 H3a . . . 110 ?
C4 C3 H3b . . . 110 ?
H3a C3 H3b . . . 109 ?
C3 C4 C5 . . . 109(2) ?
C3 C4 H4a . . . 110 ?
C3 C4 H4b . . . 110 ?
C5 C4 H4a . . . 110 ?
C5 C4 H4b . . . 110 ?
H4a C4 H4b . . . 109.5 ?
C4 C5 C6 . . . 109(4) ?
C4 C5 H5a . . . 110 ?
C4 C5 H5b . . . 110 ?
C6 C5 H5a . . . 110 ?
C6 C5 H5b . . . 110 ?
H5a C5 H5b . . . 109 ?
C5 C6 H6a . . . 115 ?
C5 C6 H6b . . . 111 ?
C5 C6 H6c . . . 112 ?
H6a C6 H6b . . . 104 ?
H6a C6 H6c . . . 108 ?
H6b C6 H6c . . . 105 ?

loop_
_geom_bond_atom_site_label_1
_geom_bond_atom_site_label_2
_geom_bond_site_symmetry_1
_geom_bond_site_symmetry_2
_geom_bond_distance
_geom_bond_publ_flag
Er O11 . . 2.172(8) ?
Er O21 . . 2.102(9) ?
Er C01 . . 2.307(17) ?
Er O101 . . 2.302(9) ?
Er O201 . . 2.382(10) ?
O11 C11 . . 1.342(16) ?
C11 C12 . . 1.428(18) ?
C11 C16 . . 1.41(2) ?
C12 C121 . . 1.53(2) ?
C12 C13 . . 1.40(2) ?
C121 C122 . . 1.50(2) ?
C121 C123 . . 1.55(2) ?
C121 C124 . . 1.53(2) ?
C122 H122a . . 1.009 ?
C122 H122b . . .929 ?
C122 H122c . . 1.000 ?
C123 H123a . . .929 ?
C123 H123b . . .957 ?
C123 H123c . . .976 ?
C124 H124a . . .960 ?
C124 H124b . . .948 ?
C124 H124c . . .992 ?
C13 C14 . . 1.39(2) ?
C13 H13 . . 1.010 ?
C14 O14 . . 1.342(18) ?
C14 C15 . . 1.38(2) ?
O14 C141 . . 1.40(2) ?
C141 H141a . . .965 ?
C141 H141b . . .964 ?
C141 H141c . . .969 ?
C15 C16 . . 1.39(2) ?
C15 H15 . . .962 ?
C16 C161 . . 1.54(2) ?
C161 C162 . . 1.53(2) ?
C161 C163 . . 1.49(2) ?
C161 C164 . . 1.53(2) ?
C162 H162a . . .987 ?
C162 H162b . . .953 ?
C162 H162c . . .957 ?
C163 H163a . . .988 ?
C163 H163b . . .973 ?
C163 H163c . . .929 ?
C164 H164a . . .93 ?
C164 H164b . . .957 ?
C164 H164c . . .987 ?
O21 C21 . . 1.346(17) ?
C21 C22 . . 1.41(2) ?
C21 C26 . . 1.47(2) ?
C22 C221 . . 1.58(2) ?
C22 C23 . . 1.42(2) ?
C221 C222 . . 1.57(2) ?
C221 C223 . . 1.51(3) ?
C221 C224 . . 1.51(3) ?
C222 H222a . . .95 ?
C222 H222b . . .95 ?
C222 H222c . . .98 ?
C223 H223a . . .98 ?
C223 H223b . . .98 ?
C223 H223c . . .95 ?
C224 H224a . . .979 ?
C224 H224b . . .950 ?
C224 H224c . . .950 ?
C23 C24 . . 1.36(3) ?
C23 H23 . . .971 ?
C24 O24 . . 1.39(2) ?
C24 C25 . . 1.42(3) ?
O24 C241 . . 1.19(3) ?
C241 H241a . . .95 ?
C241 H241b . . .95 ?
C241 H241c . . .95 ?
C25 C26 . . 1.39(2) ?
C25 H25 . . .980 ?
C26 C261 . . 1.49(2) ?
C261 C262 . . 1.51(2) ?
C261 C263 . . 1.55(2) ?
C261 C264 . . 1.53(2) ?
C262 H262a . . .972 ?
C262 H262b . . .990 ?
C262 H262c . . .954 ?
C263 H263a . . 1.00 ?
C263 H263b . . .924 ?
C263 H263c . . 1.02 ?
C264 H264a . . .979 ?
C264 H264b . . .963 ?
C264 H264c . . .987 ?
C01 C02 . . 1.17(2) ?
C02 C021 . . 1.48(2) ?
C021 C022 . . 1.38(2) ?
C021 C026 . . 1.33(2) ?
C022 C023 . . 1.35(2) ?
C022 H022 . . .977 ?
C023 C024 . . 1.33(2) ?
C023 H023 . . .962 ?
C024 C025 . . 1.43(3) ?
C024 H024 . . 1.002 ?
C025 C026 . . 1.36(2) ?
C025 H025 . . .994 ?
C026 H026 . . .971 ?
O101 C102 . . 1.437(18) ?
O101 C105 . . 1.403(18) ?
C102 C103 . . 1.53(2) ?
C102 H102a . . .980 ?
C102 H102b . . .958 ?
C103 C104 . . 1.43(2) ?
C103 H103a . . .950 ?
C103 H103b . . .95 ?
C104 C105 . . 1.41(2) ?
C104 H104a . . .969 ?
C104 H104b . . .98 ?
C105 H105a . . .919 ?
C105 H105b . . .979 ?
O201 C202 . . 1.45(2) ?
O201 C205 . . 1.45(2) ?
C202 C203 . . 1.37(3) ?
C202 H202a . . .954 ?
C202 H202b . . .98 ?
C203 C204 . . 1.47(3) ?
C203 H203a . . 1.00 ?
C203 H203b . . .94 ?
C204 C205 . . 1.54(3) ?
C204 H204a . . .93 ?
C204 H204b . . .95 ?
C205 H205a . . .95 ?
C205 H205b . . .950 ?
C1 C2 . . 1.49(18) ?
C1 H1a . . .93 ?
C1 H1b . . 1.0 ?
C1 H1c . . .83 ?
C2 C3 . . 1.50(4) ?
C2 H2a . . .96 ?
C2 H2b . . .94 ?
C3 C4 . . 1.50(3) ?
C3 H3a . . .98 ?
C3 H3b . . .98 ?
C4 C5 . . 1.51(4) ?
C4 H4a . . .98 ?
C4 H4b . . .98 ?
C5 C6 . . 1.50(10) ?
C5 H5a . . .98 ?
C5 H5b . . .98 ?
C6 H6a . . .94 ?
C6 H6b . . .99 ?
C6 H6c . . .98 ?
